data_7019474
loop_
_publ_author_name
'Alvarez, Celedonio M.'
'Alvarez-Miguel, Luc\'ia'
'Garc\'ia-Rodr\'iguez, Ra\'ul'
'Miguel, Daniel'

_publ_section_title
;
 Complexes with 3-(pyridin-2-yl)imidazo[1,5-a]pyridine ligands by
 spontaneous dimerization of pyridine-2-carboxaldehyde within the
 coordination sphere of manganese(ii) in a one-pot reaction.
;
_journal_issue 23
_journal_name_full 'Dalton transactions (Cambridge, England : 2003)'
_journal_page_first 7041
_journal_page_last 7046
_journal_paper_doi 10.1039/c2dt30453h
_journal_volume 41
_journal_year 2012
_chemical_formula_sum 'C20 H27 Br2 Mn N3 O4 P2 S4'
_chemical_formula_weight 778.39
_chemical_name_systematic
;
?
;
_space_group_IT_number 2
_symmetry_cell_setting triclinic
_symmetry_space_group_name_Hall '-P 1'
_symmetry_space_group_name_H-M 'P -1'
_atom_sites_solution_hydrogens geom
_atom_sites_solution_primary direct
_atom_sites_solution_secondary difmap
_audit_creation_method SHELXL-97
_cell_angle_alpha 98.074(11)
_cell_angle_beta 110.662(13)
_cell_angle_gamma 115.699(12)
_cell_formula_units_Z 2
_cell_length_a 11.4966(15)
_cell_length_b 12.8094(16)
_cell_length_c 13.1346(17)
_cell_measurement_reflns_used 4480
_cell_measurement_temperature 293(2)
_cell_measurement_theta_max 29.3712
_cell_measurement_theta_min 2.0231
_cell_volume 1528.8(5)
_computing_cell_refinement
;
CrysAlisPro, Oxford Diffraction Ltd.,
Version 1.171.34.44 (release 25-10-2010 CrysAlis171 .NET)
(compiled Oct 25 2010,18:11:34)
;
_computing_data_collection
;
CrysAlisPro, Oxford Diffraction Ltd.,
Version 1.171.34.44 (release 25-10-2010 CrysAlis171 .NET)
(compiled Oct 25 2010,18:11:34)
;
_computing_data_reduction
;
CrysAlisPro, Oxford Diffraction Ltd.,
Version 1.171.34.44 (release 25-10-2010 CrysAlis171 .NET)
(compiled Oct 25 2010,18:11:34)
;
_computing_structure_refinement 'SHELXL-97 (Sheldrick, 1997)'
_computing_structure_solution 'SHELXS-97 (Sheldrick, 1990)'
_diffrn_ambient_temperature 293(2)
_diffrn_detector_area_resol_mean 10.4757
_diffrn_measured_fraction_theta_full 0.999
_diffrn_measured_fraction_theta_max 0.836
_diffrn_measurement_device_type 'SuperNova, Dual, Cu at zero, Atlas'
_diffrn_measurement_method '\w scans'
_diffrn_radiation_monochromator graphite
_diffrn_radiation_source 'fine-focus sealed tube'
_diffrn_radiation_type MoK\a
_diffrn_radiation_wavelength 0.71073
_diffrn_reflns_av_R_equivalents 0.0339
_diffrn_reflns_av_sigmaI/netI 0.0595
_diffrn_reflns_limit_h_max 15
_diffrn_reflns_limit_h_min -14
_diffrn_reflns_limit_k_max 17
_diffrn_reflns_limit_k_min -16
_diffrn_reflns_limit_l_max 17
_diffrn_reflns_limit_l_min -18
_diffrn_reflns_number 12602
_diffrn_reflns_theta_full 26.00
_diffrn_reflns_theta_max 29.44
_diffrn_reflns_theta_min 2.03
_exptl_absorpt_coefficient_mu 3.454
_exptl_absorpt_correction_T_max 0.674
_exptl_absorpt_correction_T_min 0.431
_exptl_absorpt_correction_type analytical
_exptl_absorpt_process_details
;
CrysAlisPro, Oxford Diffraction Ltd.,
Version 1.171.34.44 (release 25-10-2010 CrysAlis171 .NET)
(compiled Oct 25 2010,18:11:34)
Analytical numeric absorption correction using a multifaceted crystal
model based on expressions derived by R.C. Clark & J.S. Reid.
(Clark, R. C. & Reid, J. S. (1995). Acta Cryst. A51, 887-897)
;
_exptl_crystal_colour pale-yellow
_exptl_crystal_density_diffrn 1.691
_exptl_crystal_density_method 'not measured'
_exptl_crystal_description chunk
_exptl_crystal_F_000 778
_exptl_crystal_size_max 0.3885
_exptl_crystal_size_mid 0.2838
_exptl_crystal_size_min 0.1131
_refine_diff_density_max 0.442
_refine_diff_density_min -0.783
_refine_diff_density_rms 0.096
_refine_ls_extinction_method none
_refine_ls_goodness_of_fit_ref 1.112
_refine_ls_hydrogen_treatment constr
_refine_ls_matrix_type full
_refine_ls_number_parameters 329
_refine_ls_number_reflns 7069
_refine_ls_number_restraints 0
_refine_ls_restrained_S_all 1.112
_refine_ls_R_factor_all 0.0756
_refine_ls_R_factor_gt 0.0453
_refine_ls_shift/su_max 0.001
_refine_ls_shift/su_mean 0.000
_refine_ls_structure_factor_coef Fsqd
_refine_ls_weighting_details 'calc w=1/[\s^2^(Fo^2^)+(0.0392P)^2^+0.0377P] where P=(Fo^2^+2Fc^2^)/3'
_refine_ls_weighting_scheme calc
_refine_ls_wR_factor_gt 0.0978
_refine_ls_wR_factor_ref 0.1163
_reflns_number_gt 4764
_reflns_number_total 7069
_reflns_threshold_expression >2sigma(I)
_cod_data_source_file c2dt30453h.txt
_cod_data_source_block Compound_2c_mnoxabre
_cod_original_cell_volume 1528.8(3)
_cod_database_code 7019474

loop_
_symmetry_equiv_pos_as_xyz
'x, y, z'
'-x, -y, -z'

loop_
_atom_site_label
_atom_site_type_symbol
_atom_site_fract_x
_atom_site_fract_y
_atom_site_fract_z
_atom_site_U_iso_or_equiv
_atom_site_adp_type
_atom_site_occupancy
_atom_site_symmetry_multiplicity
_atom_site_calc_flag
_atom_site_refinement_flags
Mn1 Mn 0.07416(6) 0.33265(5) 0.74625(5) 0.04022(16) Uani 1 1 d .
S1 S 0.09560(13) 0.13900(9) 0.74502(10) 0.0542(3) Uani 1 1 d .
S2 S 0.34146(12) 0.41473(10) 0.78033(11) 0.0587(3) Uani 1 1 d .
S3 S -0.05246(12) 0.30159(10) 0.52578(8) 0.0501(3) Uani 1 1 d .
S4 S -0.20582(12) 0.20821(10) 0.69045(9) 0.0521(3) Uani 1 1 d .
P1 P 0.29201(13) 0.24217(10) 0.75952(9) 0.0512(3) Uani 1 1 d .
P2 P -0.22903(12) 0.25162(10) 0.54888(9) 0.0463(3) Uani 1 1 d .
O1 O 0.4127(4) 0.2334(3) 0.8581(3) 0.0711(9) Uani 1 1 d .
O2 O 0.3108(4) 0.1851(3) 0.6554(3) 0.0696(9) Uani 1 1 d .
O3 O -0.2662(3) 0.3571(3) 0.5587(2) 0.0549(7) Uani 1 1 d .
O4 O -0.3718(3) 0.1483(3) 0.4363(2) 0.0641(8) Uani 1 1 d .
Br1 Br 0.29567(6) 0.31512(4) 1.22874(4) 0.06374(16) Uani 1 1 d .
Br2 Br 0.15862(6) 0.97831(4) 1.10373(4) 0.06921(17) Uani 1 1 d .
N1 N 0.1447(3) 0.4056(3) 0.9444(2) 0.0364(7) Uani 1 1 d .
N2 N 0.1036(3) 0.5206(3) 0.7930(3) 0.0412(7) Uani 1 1 d .
N3 N 0.1316(3) 0.6810(3) 0.9103(2) 0.0356(7) Uani 1 1 d .
C1 C 0.1806(4) 0.3490(3) 1.0162(3) 0.0393(8) Uani 1 1 d .
H1 H 0.1636 0.2709 0.9851 0.047 Uiso 1 1 calc R
C2 C 0.2421(4) 0.4017(3) 1.1351(3) 0.0399(8) Uani 1 1 d .
C3 C 0.2659(5) 0.5155(4) 1.1815(3) 0.0540(11) Uani 1 1 d .
H3 H 0.3064 0.5524 1.2614 0.065 Uiso 1 1 calc R
C4 C 0.2282(5) 0.5744(4) 1.1073(3) 0.0526(11) Uani 1 1 d .
H4 H 0.2432 0.6519 1.1372 0.063 Uiso 1 1 calc R
C5 C 0.1690(4) 0.5196(3) 0.9899(3) 0.0351(8) Uani 1 1 d .
C6 C 0.1346(4) 0.5736(3) 0.9018(3) 0.0365(8) Uani 1 1 d .
C7 C 0.0837(4) 0.5931(4) 0.7312(3) 0.0485(10) Uani 1 1 d .
H7 H 0.0618 0.5769 0.6534 0.058 Uiso 1 1 calc R
C8 C 0.1009(4) 0.6947(3) 0.8018(3) 0.0423(9) Uani 1 1 d .
C9 C 0.0949(4) 0.8006(4) 0.7864(4) 0.0476(10) Uani 1 1 d .
H9 H 0.0772 0.8118 0.7153 0.057 Uiso 1 1 calc R
C10 C 0.1149(5) 0.8837(4) 0.8749(4) 0.0544(11) Uani 1 1 d .
H10 H 0.1121 0.9534 0.8658 0.065 Uiso 1 1 calc R
C11 C 0.1406(4) 0.8646(3) 0.9830(4) 0.0459(9) Uani 1 1 d .
C12 C 0.1498(4) 0.7670(3) 1.0009(3) 0.0405(8) Uani 1 1 d .
H12 H 0.1681 0.7572 1.0727 0.049 Uiso 1 1 calc R
C31 C 0.4493(7) 0.2802(6) 0.9767(4) 0.104(2) Uani 1 1 d .
H31A H 0.3645 0.2731 0.9823 0.125 Uiso 1 1 calc R
H31B H 0.5250 0.3670 1.0098 0.125 Uiso 1 1 calc R
C32 C 0.5001(6) 0.2128(6) 1.0421(5) 0.0992(19) Uani 1 1 d .
H32A H 0.4266 0.1264 1.0076 0.149 Uiso 1 1 calc R
H32B H 0.5194 0.2432 1.1208 0.149 Uiso 1 1 calc R
H32C H 0.5878 0.2244 1.0408 0.149 Uiso 1 1 calc R
C33 C 0.2137(7) 0.1581(5) 0.5365(4) 0.0843(16) Uani 1 1 d .
H33A H 0.1784 0.2146 0.5333 0.101 Uiso 1 1 calc R
H33B H 0.1304 0.0746 0.5052 0.101 Uiso 1 1 calc R
C34 C 0.2928(8) 0.1712(6) 0.4670(6) 0.111(2) Uani 1 1 d .
H34A H 0.3822 0.2500 0.5045 0.166 Uiso 1 1 calc R
H34B H 0.2336 0.1656 0.3911 0.166 Uiso 1 1 calc R
H34C H 0.3139 0.1066 0.4604 0.166 Uiso 1 1 calc R
C35 C -0.2966(6) 0.4040(5) 0.4647(4) 0.0724(14) Uani 1 1 d .
H35A H -0.3849 0.3390 0.3966 0.087 Uiso 1 1 calc R
H35B H -0.2170 0.4316 0.4450 0.087 Uiso 1 1 calc R
C36 C -0.3145(6) 0.5068(5) 0.5003(5) 0.0819(16) Uani 1 1 d .
H36A H -0.3937 0.4789 0.5193 0.123 Uiso 1 1 calc R
H36B H -0.3351 0.5379 0.4380 0.123 Uiso 1 1 calc R
H36C H -0.2264 0.5714 0.5671 0.123 Uiso 1 1 calc R
C37 C -0.3868(5) 0.0354(4) 0.3788(4) 0.0733(14) Uani 1 1 d .
H37A H -0.4467 -0.0319 0.3975 0.088 Uiso 1 1 calc R
H37B H -0.2918 0.0443 0.4051 0.088 Uiso 1 1 calc R
C38 C -0.4549(7) 0.0081(6) 0.2529(5) 0.112(2) Uani 1 1 d .
H38A H -0.5444 0.0075 0.2286 0.167 Uiso 1 1 calc R
H38B H -0.4748 -0.0714 0.2137 0.167 Uiso 1 1 calc R
H38C H -0.3900 0.0702 0.2340 0.167 Uiso 1 1 calc R

loop_
_atom_site_aniso_label
_atom_site_aniso_U_11
_atom_site_aniso_U_22
_atom_site_aniso_U_33
_atom_site_aniso_U_23
_atom_site_aniso_U_13
_atom_site_aniso_U_12
Mn1 0.0512(4) 0.0376(3) 0.0319(3) 0.0086(3) 0.0152(3) 0.0274(3)
S1 0.0681(7) 0.0381(6) 0.0564(7) 0.0152(5) 0.0256(6) 0.0306(5)
S2 0.0555(7) 0.0460(6) 0.0682(8) 0.0131(6) 0.0278(6) 0.0243(5)
S3 0.0585(6) 0.0620(7) 0.0362(5) 0.0176(5) 0.0215(5) 0.0367(6)
S4 0.0569(6) 0.0555(7) 0.0486(6) 0.0213(5) 0.0268(5) 0.0304(6)
P1 0.0610(7) 0.0547(7) 0.0427(6) 0.0101(5) 0.0191(5) 0.0399(6)
P2 0.0502(6) 0.0472(6) 0.0376(6) 0.0089(5) 0.0138(5) 0.0292(5)
O1 0.082(2) 0.094(2) 0.0509(19) 0.0170(18) 0.0207(17) 0.067(2)
O2 0.089(2) 0.086(2) 0.055(2) 0.0152(18) 0.0333(18) 0.064(2)
O3 0.0714(19) 0.0601(18) 0.0471(17) 0.0189(15) 0.0254(15) 0.0468(17)
O4 0.0545(18) 0.0607(19) 0.0521(18) -0.0022(15) 0.0046(15) 0.0327(16)
Br1 0.0900(4) 0.0584(3) 0.0480(3) 0.0256(2) 0.0230(3) 0.0476(3)
Br2 0.0955(4) 0.0537(3) 0.0712(3) 0.0135(2) 0.0380(3) 0.0518(3)
N1 0.0459(18) 0.0342(16) 0.0303(16) 0.0112(14) 0.0163(14) 0.0229(15)
N2 0.0536(19) 0.0366(17) 0.0334(17) 0.0104(14) 0.0173(15) 0.0264(16)
N3 0.0384(16) 0.0321(16) 0.0353(17) 0.0103(14) 0.0150(14) 0.0197(14)
C1 0.047(2) 0.033(2) 0.040(2) 0.0121(17) 0.0193(18) 0.0231(18)
C2 0.047(2) 0.039(2) 0.033(2) 0.0139(17) 0.0150(18) 0.0250(18)
C3 0.080(3) 0.051(3) 0.029(2) 0.0095(19) 0.016(2) 0.041(2)
C4 0.078(3) 0.044(2) 0.040(2) 0.0104(19) 0.020(2) 0.042(2)
C5 0.040(2) 0.0336(19) 0.0297(18) 0.0073(16) 0.0156(16) 0.0189(16)
C6 0.043(2) 0.0303(19) 0.034(2) 0.0079(16) 0.0156(17) 0.0205(17)
C7 0.063(3) 0.049(2) 0.038(2) 0.021(2) 0.022(2) 0.032(2)
C8 0.050(2) 0.042(2) 0.038(2) 0.0164(19) 0.0186(19) 0.0269(19)
C9 0.057(3) 0.046(2) 0.052(2) 0.027(2) 0.026(2) 0.032(2)
C10 0.064(3) 0.044(2) 0.063(3) 0.023(2) 0.025(2) 0.036(2)
C11 0.048(2) 0.036(2) 0.055(3) 0.0105(19) 0.021(2) 0.0264(19)
C12 0.047(2) 0.039(2) 0.040(2) 0.0114(18) 0.0208(18) 0.0254(18)
C31 0.111(5) 0.151(6) 0.045(3) 0.001(3) 0.005(3) 0.099(5)
C32 0.075(4) 0.127(5) 0.069(4) 0.041(4) 0.021(3) 0.039(4)
C33 0.113(5) 0.096(4) 0.050(3) 0.018(3) 0.034(3) 0.064(4)
C34 0.168(6) 0.134(6) 0.095(5) 0.070(4) 0.092(5) 0.095(5)
C35 0.101(4) 0.091(4) 0.056(3) 0.034(3) 0.037(3) 0.071(3)
C36 0.114(5) 0.092(4) 0.074(4) 0.041(3) 0.045(3) 0.075(4)
C37 0.069(3) 0.047(3) 0.069(3) 0.003(2) 0.005(3) 0.029(3)
C38 0.126(5) 0.124(5) 0.068(4) -0.006(4) 0.019(4) 0.085(5)

loop_
_atom_type_symbol
_atom_type_description
_atom_type_scat_dispersion_real
_atom_type_scat_dispersion_imag
_atom_type_scat_source
C C 0.0033 0.0016 'International Tables Vol C Tables 4.2.6.8 and 6.1.1.4'
H H 0.0000 0.0000 'International Tables Vol C Tables 4.2.6.8 and 6.1.1.4'
N N 0.0061 0.0033 'International Tables Vol C Tables 4.2.6.8 and 6.1.1.4'
O O 0.0106 0.0060 'International Tables Vol C Tables 4.2.6.8 and 6.1.1.4'
P P 0.1023 0.0942 'International Tables Vol C Tables 4.2.6.8 and 6.1.1.4'
S S 0.1246 0.1234 'International Tables Vol C Tables 4.2.6.8 and 6.1.1.4'
Mn Mn 0.3368 0.7283 'International Tables Vol C Tables 4.2.6.8 and 6.1.1.4'
Br Br -0.2901 2.4595 'International Tables Vol C Tables 4.2.6.8 and 6.1.1.4'

loop_
_geom_angle_atom_site_label_1
_geom_angle_atom_site_label_2
_geom_angle_atom_site_label_3
_geom_angle
N2 Mn1 N1 71.17(10)
N2 Mn1 S1 165.28(9)
N1 Mn1 S1 96.63(7)
N2 Mn1 S2 94.67(9)
N1 Mn1 S2 93.44(8)
S1 Mn1 S2 77.48(4)
N2 Mn1 S3 89.76(8)
N1 Mn1 S3 157.63(7)
S1 Mn1 S3 103.74(4)
S2 Mn1 S3 99.84(4)
N2 Mn1 S4 95.94(8)
N1 Mn1 S4 92.77(8)
S1 Mn1 S4 92.78(4)
S2 Mn1 S4 168.99(4)
S3 Mn1 S4 77.28(4)
P1 S1 Mn1 85.85(5)
P1 S2 Mn1 85.31(5)
P2 S3 Mn1 83.58(5)
P2 S4 Mn1 83.27(5)
O2 P1 O1 95.83(16)
O2 P1 S2 112.23(13)
O1 P1 S2 112.43(14)
O2 P1 S1 112.52(14)
O1 P1 S1 112.12(14)
S2 P1 S1 110.96(7)
O4 P2 O3 99.31(16)
O4 P2 S4 113.61(13)
O3 P2 S4 107.81(11)
O4 P2 S3 111.44(13)
O3 P2 S3 112.37(13)
S4 P2 S3 111.67(6)
C31 O1 P1 120.8(3)
C33 O2 P1 120.9(3)
C35 O3 P2 120.7(2)
C37 O4 P2 122.4(3)
C1 N1 C5 118.6(3)
C1 N1 Mn1 123.0(2)
C5 N1 Mn1 117.7(2)
C6 N2 C7 108.6(3)
C6 N2 Mn1 117.3(2)
C7 N2 Mn1 133.8(3)
C6 N3 C12 132.3(3)
C6 N3 C8 107.4(3)
C12 N3 C8 120.3(3)
N1 C1 C2 122.5(3)
C3 C2 C1 119.3(3)
C3 C2 Br1 122.0(3)
C1 C2 Br1 118.7(3)
C2 C3 C4 118.4(4)
C5 C4 C3 120.5(3)
N1 C5 C4 120.6(3)
N1 C5 C6 112.3(3)
C4 C5 C6 126.9(3)
N2 C6 N3 108.9(3)
N2 C6 C5 120.9(3)
N3 C6 C5 130.2(3)
N2 C7 C8 109.3(3)
C7 C8 N3 105.8(3)
C7 C8 C9 134.7(4)
N3 C8 C9 119.4(3)
C10 C9 C8 119.7(4)
C9 C10 C11 119.5(3)
C12 C11 C10 122.2(4)
C12 C11 Br2 119.0(3)
C10 C11 Br2 118.8(3)
C11 C12 N3 118.9(3)
O1 C31 C32 111.0(5)
O2 C33 C34 109.2(5)
O3 C35 C36 109.3(4)
O4 C37 C38 109.1(4)

loop_
_geom_bond_atom_site_label_1
_geom_bond_atom_site_label_2
_geom_bond_distance
Mn1 N2 2.240(3)
Mn1 N1 2.339(3)
Mn1 S1 2.5953(11)
Mn1 S2 2.6161(13)
Mn1 S3 2.6196(12)
Mn1 S4 2.6450(14)
S1 P1 1.9798(17)
S2 P1 1.9785(15)
S3 P2 1.9962(15)
S4 P2 1.9765(15)
P1 O2 1.586(3)
P1 O1 1.589(3)
P2 O4 1.576(3)
P2 O3 1.586(3)
O1 C31 1.420(5)
O2 C33 1.445(5)
O3 C35 1.447(5)
O4 C37 1.441(5)
Br1 C2 1.887(3)
Br2 C11 1.880(4)
N1 C1 1.327(4)
N1 C5 1.360(4)
N2 C6 1.338(4)
N2 C7 1.357(4)
N3 C6 1.381(4)
N3 C12 1.389(4)
N3 C8 1.398(4)
C1 C2 1.380(5)
C2 C3 1.364(5)
C3 C4 1.378(5)
C4 C5 1.369(5)
C5 C6 1.454(5)
C7 C8 1.379(5)
C8 C9 1.426(5)
C9 C10 1.336(6)
C10 C11 1.424(5)
C11 C12 1.346(5)
C31 C32 1.454(7)
C33 C34 1.478(7)
C35 C36 1.458(6)
C37 C38 1.469(7)
